data_4128019
loop_
_publ_author_name
'Hong, Seung Youn'
'Chang, Sukbok'

_publ_section_title
;
 Stereodefined Access to Lactams via Olefin Difunctionalization: Iridium
 Nitrenoids as a Motif of LUMO-Controlled Dipoles.
;
_journal_issue 26
_journal_name_full 'Journal of the American Chemical Society'
_journal_page_first 10399
_journal_page_last 10408
_journal_paper_doi 10.1021/jacs.9b04317
_journal_volume 141
_journal_year 2019
_chemical_formula_sum 'C63 H46 B F24 Ir N2 O3'
_chemical_formula_weight 1538.03
_space_group_crystal_system triclinic
_space_group_IT_number 2
_space_group_name_Hall '-P 1'
_space_group_name_H-M_alt 'P -1'
_symmetry_space_group_name_Hall '-P 1'
_symmetry_space_group_name_H-M 'P -1'
_atom_sites_solution_hydrogens mixed
_audit_creation_method SHELXL-2018/3
_cell_angle_alpha 63.37(3)
_cell_angle_beta 73.01(3)
_cell_angle_gamma 78.05(3)
_cell_formula_units_Z 2
_cell_length_a 15.338(3)
_cell_length_b 16.668(3)
_cell_length_c 17.312(3)
_cell_measurement_reflns_used 80656
_cell_measurement_temperature 298(2)
_cell_measurement_theta_max 33.749
_cell_measurement_theta_min 0.401
_cell_volume 3768.7(16)
_computing_cell_refinement HKL3000sm
_computing_data_collection 'PAL BL2D-SMDC Program'
_computing_data_reduction HKL3000sm
_computing_structure_refinement SHELXL
_computing_structure_solution SHELXS
_diffrn_ambient_temperature 298(2)
_diffrn_measured_fraction_theta_full 0.995
_diffrn_measured_fraction_theta_max 0.990
_diffrn_measurement_device_type 'Rayonix MX225HS CCD area detector'
_diffrn_measurement_method 'omega scan'
_diffrn_radiation_type synchrotron
_diffrn_radiation_wavelength 0.700
_diffrn_reflns_av_R_equivalents 0.0183
_diffrn_reflns_av_unetI/netI 0.0277
_diffrn_reflns_Laue_measured_fraction_full 0.995
_diffrn_reflns_Laue_measured_fraction_max 0.990
_diffrn_reflns_limit_h_max 20
_diffrn_reflns_limit_h_min -20
_diffrn_reflns_limit_k_max 22
_diffrn_reflns_limit_k_min -22
_diffrn_reflns_limit_l_max 23
_diffrn_reflns_limit_l_min -23
_diffrn_reflns_number 37519
_diffrn_reflns_point_group_measured_fraction_full 0.995
_diffrn_reflns_point_group_measured_fraction_max 0.990
_diffrn_reflns_theta_full 24.835
_diffrn_reflns_theta_max 27.999
_diffrn_reflns_theta_min 1.331
_diffrn_source 'PLSII 2D bending magnet'
_exptl_absorpt_coefficient_mu 1.790
_exptl_absorpt_correction_T_max 1.000
_exptl_absorpt_correction_T_min 0.938
_exptl_absorpt_correction_type empirical
_exptl_absorpt_process_details 'HKL3000sm Scalepack'
_exptl_crystal_colour yellow
_exptl_crystal_density_diffrn 1.355
_exptl_crystal_description block
_exptl_crystal_F_000 1520
_exptl_crystal_size_max 0.072
_exptl_crystal_size_mid 0.070
_exptl_crystal_size_min 0.064
_refine_diff_density_max 2.259
_refine_diff_density_min -1.409
_refine_diff_density_rms 0.071
_refine_ls_extinction_method none
_refine_ls_goodness_of_fit_ref 1.214
_refine_ls_hydrogen_treatment mixed
_refine_ls_matrix_type full
_refine_ls_number_parameters 1083
_refine_ls_number_reflns 18842
_refine_ls_number_restraints 1687
_refine_ls_restrained_S_all 1.241
_refine_ls_R_factor_all 0.0404
_refine_ls_R_factor_gt 0.0365
_refine_ls_shift/su_max 0.003
_refine_ls_shift/su_mean 0.000
_refine_ls_structure_factor_coef Fsqd
_refine_ls_weighting_details 'w=1/[\s^2^(Fo^2^)+(0.0660P)^2^] where P=(Fo^2^+2Fc^2^)/3'
_refine_ls_weighting_scheme calc
_refine_ls_wR_factor_gt 0.1062
_refine_ls_wR_factor_ref 0.1077
_reflns_Friedel_coverage 0.000
_reflns_number_gt 16781
_reflns_number_total 18842
_reflns_threshold_expression 'I > 2\s(I)'
_cod_data_source_file ja9b04317_si_005.cif
_cod_data_source_block P093_002_sq
_cod_original_cell_volume 3768.7(17)
_cod_database_code 4128019
_shelx_shelxl_version_number 2018/3
_shelx_space_group_comment
;
The symmetry employed for this shelxl refinement is uniquely defined
by the following loop, which should always be used as a source of
symmetry information in preference to the above space-group names.
They are only intended as comments.
;
_shelx_estimated_absorpt_t_min 0.882
_shelx_estimated_absorpt_t_max 0.894

loop_
_space_group_symop_operation_xyz
'x, y, z'
'-x, -y, -z'

loop_
_atom_site_label
_atom_site_type_symbol
_atom_site_fract_x
_atom_site_fract_y
_atom_site_fract_z
_atom_site_U_iso_or_equiv
_atom_site_adp_type
_atom_site_occupancy
_atom_site_site_symmetry_order
_atom_site_calc_flag
_atom_site_refinement_flags_posn
_atom_site_refinement_flags_adp
_atom_site_refinement_flags_occupancy
_atom_site_disorder_assembly
_atom_site_disorder_group
Ir1 Ir 0.34944(2) 0.85611(2) 0.50712(2) 0.04657(5) Uani 1 1 d . U . . .
N1 N 0.32871(15) 0.98555(16) 0.40792(15) 0.0473(5) Uani 1 1 d . U . . .
C1 C 0.3910(2) 1.0448(2) 0.3621(2) 0.0612(8) Uani 1 1 d . U . . .
H1 H 0.443681 1.035297 0.382526 0.073 Uiso 1 1 calc R U . . .
C2 C 0.3806(3) 1.1209(3) 0.2844(3) 0.0793(11) Uani 1 1 d . U . . .
H2 H 0.424832 1.161928 0.255445 0.095 Uiso 1 1 calc R U . . .
C3 C 0.3063(3) 1.1349(3) 0.2514(2) 0.0753(10) Uani 1 1 d . U . . .
H3 H 0.300610 1.184070 0.198358 0.090 Uiso 1 1 calc R U . . .
C4 C 0.2371(2) 1.0741(2) 0.29834(19) 0.0555(6) Uani 1 1 d . U . . .
C5 C 0.25045(18) 1.00205(19) 0.37830(18) 0.0460(5) Uani 1 1 d . U . . .
C6 C 0.18183(16) 0.94243(17) 0.43117(16) 0.0424(5) Uani 1 1 d . U . . .
C7 C 0.10446(19) 0.9521(2) 0.40322(19) 0.0515(6) Uani 1 1 d . U . . .
H7 H 0.059302 0.912741 0.438620 0.062 Uiso 1 1 calc R U . . .
C8 C 0.0925(2) 1.0214(2) 0.3208(2) 0.0587(7) Uani 1 1 d . U . . .
H8 H 0.040407 1.026186 0.301283 0.070 Uiso 1 1 calc R U . . .
C9 C 0.1568(2) 1.0817(2) 0.26944(19) 0.0603(7) Uani 1 1 d . U . . .
O1 O 0.19822(13) 0.87407(12) 0.51192(12) 0.0452(4) Uani 1 1 d . U . . .
C10 C 0.14412(18) 0.89092(19) 0.59323(17) 0.0460(5) Uani 1 1 d . U . . .
H10 H 0.092(3) 0.922(3) 0.579(3) 0.069 Uiso 1 1 d . U . . .
C11 C 0.1240(2) 0.8001(2) 0.66716(19) 0.0537(6) Uani 1 1 d . U . . .
C12 C 0.0514(3) 0.7606(3) 0.6702(2) 0.0681(9) Uani 1 1 d . U . . .
H12 H 0.016942 0.791003 0.627449 0.082 Uiso 1 1 calc R U . . .
C13 C 0.0293(3) 0.6769(3) 0.7358(3) 0.0898(13) Uani 1 1 d . U . . .
H13 H -0.018777 0.650629 0.736014 0.108 Uiso 1 1 calc R U . . .
C14 C 0.0777(4) 0.6323(3) 0.8004(3) 0.0943(14) Uani 1 1 d . U . . .
H14 H 0.062596 0.575973 0.844687 0.113 Uiso 1 1 calc R U . . .
C15 C 0.1486(3) 0.6713(3) 0.7994(3) 0.0853(12) Uani 1 1 d . U . . .
H15 H 0.180694 0.641652 0.844094 0.102 Uiso 1 1 calc R U . . .
C16 C 0.1731(3) 0.7544(2) 0.7323(2) 0.0668(8) Uani 1 1 d . U . . .
H16 H 0.222576 0.779394 0.731319 0.080 Uiso 1 1 calc R U . . .
C17 C 0.19997(19) 0.95095(19) 0.60065(18) 0.0467(5) Uani 1 1 d . U . . .
H17 H 0.199(3) 1.005(3) 0.553(3) 0.070 Uiso 1 1 d . U . . .
C18 C 0.1708(2) 0.9701(2) 0.6839(2) 0.0582(7) Uani 1 1 d . U . . .
H18A H 0.129282 1.024290 0.675163 0.070 Uiso 1 1 calc R U . . .
H18B H 0.142060 0.919901 0.735169 0.070 Uiso 1 1 calc R U . . .
C19 C 0.2622(2) 0.9822(2) 0.6938(2) 0.0634(8) Uani 1 1 d . U . . .
H19A H 0.264056 0.956419 0.755910 0.076 Uiso 1 1 calc R U . . .
H19B H 0.271885 1.045590 0.667716 0.076 Uiso 1 1 calc R U . . .
N2 N 0.29618(15) 0.91290(15) 0.59594(15) 0.0461(5) Uani 1 1 d . U . . .
O2 O 0.41575(16) 0.91709(18) 0.64834(17) 0.0689(6) Uani 1 1 d . U . . .
C20 C 0.3347(2) 0.9328(2) 0.64472(19) 0.0526(6) Uani 1 1 d . U . . .
C21 C 0.4868(2) 0.8027(2) 0.5058(2) 0.0604(7) Uani 1 1 d . U . . .
C22 C 0.4309(3) 0.7382(2) 0.5791(3) 0.0631(8) Uani 1 1 d . U . . .
C23 C 0.3720(2) 0.7117(2) 0.5468(3) 0.0684(8) Uani 1 1 d . U . . .
C24 C 0.3933(3) 0.7570(3) 0.4521(3) 0.0738(9) Uani 1 1 d . U . . .
C25 C 0.4651(3) 0.8118(3) 0.4268(3) 0.0722(9) Uani 1 1 d . U . . .
C26 C 0.5644(2) 0.8424(3) 0.5092(3) 0.0866(12) Uani 1 1 d . U . . .
H26A H 0.550900 0.848142 0.564318 0.130 Uiso 1 1 calc R U . . .
H26B H 0.572289 0.900717 0.460740 0.130 Uiso 1 1 calc R U . . .
H26C H 0.619692 0.803636 0.504625 0.130 Uiso 1 1 calc R U . . .
C27 C 0.4366(3) 0.7027(3) 0.6734(3) 0.0856(12) Uani 1 1 d . U . . .
H27A H 0.384631 0.669782 0.711467 0.128 Uiso 1 1 calc R U . . .
H27B H 0.437201 0.752064 0.687631 0.128 Uiso 1 1 calc R U . . .
H27C H 0.491750 0.663518 0.682005 0.128 Uiso 1 1 calc R U . . .
C28 C 0.3019(3) 0.6446(3) 0.6013(4) 0.1060(17) Uani 1 1 d . U . . .
H28A H 0.327621 0.586732 0.601811 0.159 Uiso 1 1 calc R U . . .
H28B H 0.249246 0.663900 0.575971 0.159 Uiso 1 1 calc R U . . .
H28C H 0.284155 0.640149 0.660941 0.159 Uiso 1 1 calc R U . . .
C29 C 0.3490(4) 0.7467(5) 0.3902(4) 0.119(2) Uani 1 1 d . U . . .
H29A H 0.356405 0.799080 0.334831 0.179 Uiso 1 1 calc R U . . .
H29B H 0.284949 0.740306 0.416502 0.179 Uiso 1 1 calc R U . . .
H29C H 0.377366 0.694247 0.380068 0.179 Uiso 1 1 calc R U . . .
C30 C 0.5148(4) 0.8665(4) 0.3326(3) 0.1094(17) Uani 1 1 d . U . . .
H30A H 0.570709 0.832904 0.317163 0.164 Uiso 1 1 calc R U . . .
H30B H 0.528455 0.922120 0.328479 0.164 Uiso 1 1 calc R U . . .
H30C H 0.476666 0.878986 0.292629 0.164 Uiso 1 1 calc R U . . .
O3 O 0.1520(2) 1.1506(2) 0.19001(16) 0.0826(8) Uani 1 1 d . U . . .
C31 C 0.0779(3) 1.1585(4) 0.1528(3) 0.0916(14) Uani 1 1 d . U . . .
H31A H 0.078078 1.104080 0.146434 0.137 Uiso 1 1 calc R U . . .
H31B H 0.084284 1.208462 0.095584 0.137 Uiso 1 1 calc R U . . .
H31C H 0.021301 1.168149 0.191076 0.137 Uiso 1 1 calc R U . . .
B1 B 0.7537(2) 0.4862(2) 0.7607(2) 0.0534(7) Uani 1 1 d . U . . .
C32 C 0.8379(2) 0.5452(2) 0.68676(17) 0.0490(6) Uani 1 1 d . U . . .
C33 C 0.8193(2) 0.6381(2) 0.64028(18) 0.0521(6) Uani 1 1 d . U . . .
H33 H 0.761186 0.664889 0.655400 0.063 Uiso 1 1 calc R U . . .
C34 C 0.8846(2) 0.6914(2) 0.5726(2) 0.0545(6) Uani 1 1 d . U . . .
C35 C 0.9722(2) 0.6557(2) 0.5485(2) 0.0596(7) Uani 1 1 d . U . . .
H35 H 1.015793 0.691811 0.502834 0.071 Uiso 1 1 calc R U . . .
C36 C 0.9933(2) 0.5649(2) 0.5942(2) 0.0600(7) Uani 1 1 d . U . . .
C37 C 0.9270(2) 0.5109(2) 0.6621(2) 0.0549(6) Uani 1 1 d . U . . .
H37 H 0.943201 0.449753 0.691921 0.066 Uiso 1 1 calc R U . . .
C38 C 0.8595(3) 0.7890(2) 0.5236(3) 0.0737(9) Uani 1 1 d . U . . .
C39 C 1.0891(3) 0.5244(3) 0.5731(3) 0.0817(10) Uani 1 1 d . U . . .
C40 C 0.7888(3) 0.3807(2) 0.81214(19) 0.0604(7) Uani 1 1 d . U . . .
C41 C 0.8210(3) 0.3257(2) 0.7660(2) 0.0715(9) Uani 1 1 d . U . . .
H41 H 0.822726 0.351398 0.705564 0.086 Uiso 1 1 calc R U . . .
C42 C 0.8502(4) 0.2360(3) 0.8048(3) 0.0887(12) Uani 1 1 d . U . . .
C43 C 0.8484(4) 0.1955(3) 0.8952(3) 0.1056(16) Uani 1 1 d . U . . .
H43 H 0.868356 0.134955 0.922664 0.127 Uiso 1 1 calc R U . . .
C44 C 0.8168(4) 0.2469(3) 0.9424(2) 0.1022(15) Uani 1 1 d D U . . .
C45 C 0.7870(3) 0.3369(3) 0.9029(2) 0.0795(11) Uani 1 1 d . U . . .
H45 H 0.765069 0.369408 0.937580 0.095 Uiso 1 1 calc R U . . .
C46 C 0.8798(6) 0.1819(4) 0.7518(4) 0.1258(19) Uani 1 1 d . U . . .
C47 C 0.8160(8) 0.2028(5) 1.0414(4) 0.146(2) Uani 1 1 d D U . . .
C48 C 0.7093(2) 0.5354(2) 0.82922(18) 0.0577(7) Uani 1 1 d . U . . .
C49 C 0.7651(3) 0.5472(2) 0.8736(2) 0.0641(8) Uani 1 1 d . U . . .
H49 H 0.826775 0.526619 0.863868 0.077 Uiso 1 1 calc R U . . .
C50 C 0.7313(3) 0.5887(3) 0.9319(2) 0.0733(9) Uani 1 1 d . U . . .
C51 C 0.6398(3) 0.6207(3) 0.9472(2) 0.0763(10) Uani 1 1 d . U . . .
H51 H 0.616878 0.647655 0.986804 0.092 Uiso 1 1 calc R U . . .
C52 C 0.5845(3) 0.6123(2) 0.9037(2) 0.0709(9) Uani 1 1 d . U . . .
C53 C 0.6181(3) 0.5699(2) 0.8455(2) 0.0627(8) Uani 1 1 d . U . . .
H53 H 0.578341 0.564656 0.816795 0.075 Uiso 1 1 calc R U . . .
C54 C 0.7934(4) 0.5957(4) 0.9798(3) 0.0957(13) Uani 1 1 d . U . . .
C55 C 0.4851(3) 0.6472(3) 0.9177(3) 0.0894(12) Uani 1 1 d . U . . .
C56 C 0.6768(2) 0.4876(2) 0.71103(18) 0.0540(6) Uani 1 1 d . U . . .
C57 C 0.6007(2) 0.4379(3) 0.7600(2) 0.0690(9) Uani 1 1 d . U . . .
H57 H 0.595418 0.403836 0.820571 0.083 Uiso 1 1 calc R U . . .
C58 C 0.5333(3) 0.4373(3) 0.7224(2) 0.0750(10) Uani 1 1 d . U . . .
C59 C 0.5377(3) 0.4868(3) 0.6330(3) 0.0717(9) Uani 1 1 d . U . . .
H59 H 0.491704 0.487613 0.607535 0.086 Uiso 1 1 calc R U . . .
C60 C 0.6127(2) 0.5350(2) 0.5826(2) 0.0571(7) Uani 1 1 d . U . . .
C61 C 0.6809(2) 0.5351(2) 0.62025(18) 0.0526(6) Uani 1 1 d . U . . .
H61 H 0.730907 0.567718 0.583931 0.063 Uiso 1 1 calc R U . . .
C62 C 0.4525(4) 0.3847(5) 0.7770(4) 0.1113(16) Uani 1 1 d . U . . .
C63 C 0.6234(3) 0.5865(3) 0.4839(2) 0.0652(8) Uani 1 1 d . U . . .
F1A F 0.7815(6) 0.8209(4) 0.5635(6) 0.135(4) Uani 0.586(9) 1 d . U P A 1
F2A F 0.9216(4) 0.8378(4) 0.4887(7) 0.131(4) Uani 0.586(9) 1 d . U P A 1
F3A F 0.8253(7) 0.8009(4) 0.4527(6) 0.128(3) Uani 0.586(9) 1 d . U P A 1
F4A F 1.1268(9) 0.5641(11) 0.4860(6) 0.144(5) Uani 0.57(2) 1 d . U P B 1
F5A F 1.1404(8) 0.5270(11) 0.6176(13) 0.126(3) Uani 0.57(2) 1 d . U P B 1
F6A F 1.0923(8) 0.4379(6) 0.5883(11) 0.118(3) Uani 0.57(2) 1 d . U P B 1
F7A F 0.8009(8) 0.1325(8) 0.7671(8) 0.171(4) Uani 0.506(10) 1 d . U P C 1
F8A F 0.8928(12) 0.2212(9) 0.6685(7) 0.150(5) Uani 0.506(10) 1 d . U P C 1
F9A F 0.9468(9) 0.1207(10) 0.7691(10) 0.156(4) Uani 0.506(10) 1 d . U P C 1
F10A F 0.8839(13) 0.1488(13) 1.0621(10) 0.181(5) Uani 0.444(10) 1 d . U P D 1
F11A F 0.7240(11) 0.1477(10) 1.0812(6) 0.186(5) Uani 0.444(10) 1 d . U P D 1
F12A F 0.7885(16) 0.2479(15) 1.0815(11) 0.173(5) Uani 0.444(10) 1 d . U P D 1
F13A F 0.8757(4) 0.6075(8) 0.9351(6) 0.138(3) Uani 0.666(9) 1 d . U P E 1
F14A F 0.7647(4) 0.6707(4) 0.9982(4) 0.117(2) Uani 0.666(9) 1 d . U P E 1
F15A F 0.7891(8) 0.5312(5) 1.0560(6) 0.144(3) Uani 0.666(9) 1 d . U P E 1
F16A F 0.4494(5) 0.6498(6) 0.9952(4) 0.137(3) Uani 0.742(8) 1 d . U P F 1
F17A F 0.4669(4) 0.7266(3) 0.8558(4) 0.118(2) Uani 0.742(8) 1 d . U P F 1
F18A F 0.4282(3) 0.5946(3) 0.9150(4) 0.1189(18) Uani 0.742(8) 1 d . U P F 1
F19A F 0.3740(4) 0.4262(8) 0.7557(8) 0.175(5) Uani 0.615(12) 1 d . U P G 1
F20A F 0.4600(9) 0.3081(8) 0.7600(7) 0.162(4) Uani 0.615(12) 1 d . U P G 1
F21A F 0.4426(7) 0.3496(8) 0.8599(4) 0.135(3) Uani 0.615(12) 1 d . U P G 1
F22A F 0.5415(7) 0.5982(12) 0.4639(8) 0.095(3) Uani 0.68(4) 1 d . U P H 1
F23A F 0.6484(11) 0.6684(5) 0.4545(7) 0.085(2) Uani 0.68(4) 1 d . U P H 1
F24A F 0.6805(11) 0.5468(11) 0.4367(10) 0.091(3) Uani 0.68(4) 1 d . U P H 1
F1B F 0.9099(9) 0.8252(7) 0.4393(5) 0.129(4) Uani 0.414(9) 1 d D U P A 2
F2B F 0.7821(5) 0.8122(6) 0.5130(9) 0.106(4) Uani 0.414(9) 1 d . U P A 2
F3B F 0.8708(8) 0.8374(5) 0.5689(7) 0.118(3) Uani 0.414(9) 1 d D U P A 2
F4B F 1.1281(12) 0.4872(15) 0.6445(9) 0.122(5) Uani 0.43(2) 1 d . U P B 2
F5B F 1.0949(12) 0.4638(15) 0.5470(15) 0.123(4) Uani 0.43(2) 1 d . U P B 2
F6B F 1.1467(7) 0.5831(8) 0.5145(15) 0.122(5) Uani 0.43(2) 1 d . U P B 2
F7B F 0.9734(10) 0.2156(8) 0.6912(8) 0.171(4) Uani 0.494(10) 1 d . U P C 2
F8B F 0.8428(11) 0.2027(11) 0.6917(10) 0.156(5) Uani 0.494(10) 1 d . U P C 2
F9B F 0.8956(12) 0.0982(6) 0.7985(8) 0.152(4) Uani 0.494(10) 1 d . U P C 2
F10B F 0.8936(9) 0.2432(9) 1.0501(6) 0.189(4) Uani 0.556(10) 1 d . U P D 2
F11B F 0.8288(11) 0.1204(7) 1.0740(6) 0.175(5) Uani 0.556(10) 1 d . U P D 2
F12B F 0.7457(9) 0.2342(12) 1.0865(7) 0.163(5) Uani 0.556(10) 1 d . U P D 2
F13B F 0.8758(9) 0.5257(10) 0.9867(9) 0.117(4) Uani 0.334(9) 1 d . U P E 2
F14B F 0.8407(15) 0.6599(10) 0.9441(14) 0.162(6) Uani 0.334(9) 1 d . U P E 2
F15B F 0.7685(15) 0.5673(15) 1.0637(10) 0.143(5) Uani 0.334(9) 1 d . U P E 2
F16B F 0.4466(12) 0.6089(12) 0.9906(12) 0.126(6) Uani 0.258(8) 1 d . U P F 2
F17B F 0.4936(12) 0.7310(11) 0.9289(14) 0.137(5) Uani 0.258(8) 1 d . U P F 2
F18B F 0.4571(14) 0.6821(17) 0.8569(14) 0.140(6) Uani 0.258(8) 1 d . U P F 2
F19B F 0.3917(9) 0.4364(12) 0.8199(11) 0.159(5) Uani 0.385(12) 1 d . U P G 2
F20B F 0.4115(11) 0.3641(15) 0.7400(8) 0.140(5) Uani 0.385(12) 1 d . U P G 2
F21B F 0.4759(11) 0.3101(12) 0.8423(14) 0.165(6) Uani 0.385(12) 1 d . U P G 2
F22B F 0.5466(13) 0.6219(16) 0.4528(11) 0.070(4) Uani 0.32(4) 1 d . U P H 2
F23B F 0.684(2) 0.650(2) 0.4462(11) 0.093(5) Uani 0.32(4) 1 d . U P H 2
F24B F 0.660(2) 0.526(2) 0.446(2) 0.085(5) Uani 0.32(4) 1 d . U P H 2

loop_
_atom_site_aniso_label
_atom_site_aniso_U_11
_atom_site_aniso_U_22
_atom_site_aniso_U_33
_atom_site_aniso_U_23
_atom_site_aniso_U_13
_atom_site_aniso_U_12
Ir1 0.04558(7) 0.04672(7) 0.04755(7) -0.01968(5) -0.01109(4) -0.00335(4)
N1 0.0445(11) 0.0509(12) 0.0424(11) -0.0155(9) -0.0070(9) -0.0089(9)
C1 0.0539(15) 0.0693(19) 0.0560(17) -0.0183(15) -0.0065(13) -0.0239(14)
C2 0.076(2) 0.081(2) 0.063(2) -0.0057(18) -0.0059(17) -0.042(2)
C3 0.080(2) 0.072(2) 0.0498(18) -0.0002(16) -0.0068(16) -0.0278(18)
C4 0.0571(15) 0.0594(16) 0.0389(13) -0.0115(12) -0.0042(11) -0.0130(13)
C5 0.0438(12) 0.0503(13) 0.0390(12) -0.0158(11) -0.0038(10) -0.0083(10)
C6 0.0418(11) 0.0441(12) 0.0370(11) -0.0132(10) -0.0081(9) -0.0048(10)
C7 0.0485(13) 0.0569(15) 0.0454(14) -0.0172(12) -0.0076(11) -0.0113(12)
C8 0.0541(15) 0.0735(19) 0.0473(15) -0.0211(14) -0.0177(12) -0.0036(14)
C9 0.0635(16) 0.0696(18) 0.0386(14) -0.0152(13) -0.0103(12) -0.0057(14)
O1 0.0466(9) 0.0432(9) 0.0414(9) -0.0146(7) -0.0070(7) -0.0065(7)
C10 0.0434(12) 0.0484(13) 0.0383(12) -0.0133(11) -0.0030(10) -0.0079(10)
C11 0.0599(15) 0.0517(14) 0.0425(14) -0.0144(11) -0.0024(11) -0.0161(12)
C12 0.078(2) 0.075(2) 0.0467(16) -0.0139(15) -0.0066(14) -0.0338(17)
C13 0.115(3) 0.084(3) 0.067(2) -0.0139(19) -0.010(2) -0.057(2)
C14 0.133(4) 0.067(2) 0.064(2) -0.0046(18) -0.007(2) -0.047(2)
C15 0.106(3) 0.063(2) 0.064(2) 0.0041(17) -0.026(2) -0.021(2)
C16 0.078(2) 0.0529(16) 0.0564(18) -0.0040(14) -0.0193(15) -0.0184(15)
C17 0.0503(13) 0.0433(13) 0.0402(13) -0.0142(11) -0.0051(10) -0.0060(11)
C18 0.0635(16) 0.0608(17) 0.0472(15) -0.0242(13) -0.0009(12) -0.0118(14)
C19 0.0758(19) 0.072(2) 0.0474(16) -0.0284(15) -0.0049(14) -0.0222(16)
N2 0.0452(10) 0.0441(11) 0.0472(12) -0.0168(9) -0.0094(9) -0.0070(9)
O2 0.0620(12) 0.0847(16) 0.0680(14) -0.0307(13) -0.0176(11) -0.0210(12)
C20 0.0623(15) 0.0513(14) 0.0410(13) -0.0121(11) -0.0068(11) -0.0221(13)
C21 0.0451(13) 0.0590(17) 0.077(2) -0.0256(15) -0.0280(14) 0.0093(12)
C22 0.0720(19) 0.0427(14) 0.071(2) -0.0223(14) -0.0196(16) 0.0028(13)
C23 0.0619(18) 0.0566(17) 0.097(3) -0.0409(18) -0.0263(17) 0.0062(14)
C24 0.0628(18) 0.085(2) 0.098(3) -0.063(2) -0.0313(18) 0.0198(16)
C25 0.0636(18) 0.077(2) 0.073(2) -0.0374(18) -0.0152(16) 0.0127(16)
C26 0.0526(18) 0.091(3) 0.122(4) -0.047(3) -0.022(2) -0.0067(18)
C27 0.099(3) 0.067(2) 0.078(2) -0.0165(19) -0.038(2) 0.012(2)
C28 0.092(3) 0.061(2) 0.170(5) -0.057(3) -0.017(3) -0.014(2)
C29 0.120(4) 0.152(5) 0.155(5) -0.120(5) -0.072(4) 0.041(4)
C30 0.093(3) 0.125(4) 0.074(3) -0.040(3) 0.005(2) 0.025(3)
O3 0.0866(17) 0.0895(18) 0.0483(13) -0.0001(12) -0.0254(12) -0.0124(14)
C31 0.100(3) 0.107(3) 0.052(2) -0.009(2) -0.034(2) -0.009(3)
B1 0.0635(17) 0.0581(17) 0.0335(13) -0.0166(12) -0.0034(12) -0.0116(14)
C32 0.0550(14) 0.0567(15) 0.0318(11) -0.0161(11) -0.0075(10) -0.0062(12)
C33 0.0516(14) 0.0577(15) 0.0419(13) -0.0182(12) -0.0061(11) -0.0064(12)
C34 0.0583(15) 0.0551(15) 0.0449(14) -0.0151(12) -0.0090(12) -0.0116(12)
C35 0.0554(15) 0.0691(18) 0.0465(15) -0.0182(14) -0.0018(12) -0.0175(14)
C36 0.0516(14) 0.0713(19) 0.0592(17) -0.0353(15) -0.0038(13) -0.0032(13)
C37 0.0608(15) 0.0559(15) 0.0444(14) -0.0188(12) -0.0113(12) -0.0039(13)
C38 0.071(2) 0.0581(18) 0.071(2) -0.0084(16) -0.0126(17) -0.0103(16)
C39 0.0629(19) 0.096(3) 0.081(2) -0.044(2) -0.0001(18) -0.0042(19)
C40 0.082(2) 0.0574(16) 0.0352(13) -0.0139(12) -0.0065(13) -0.0145(15)
C41 0.110(3) 0.0620(18) 0.0398(15) -0.0183(13) -0.0171(16) -0.0087(18)
C42 0.145(4) 0.0604(19) 0.0581(19) -0.0233(16) -0.028(2) -0.001(2)
C43 0.178(5) 0.058(2) 0.061(2) -0.0115(17) -0.032(3) 0.003(3)
C44 0.175(5) 0.072(2) 0.0406(17) -0.0093(16) -0.025(2) -0.004(3)
C45 0.127(3) 0.0649(19) 0.0343(14) -0.0143(14) -0.0095(17) -0.010(2)
C46 0.205(6) 0.085(3) 0.092(3) -0.044(3) -0.051(4) 0.021(3)
C47 0.250(7) 0.102(4) 0.056(3) -0.016(3) -0.031(4) 0.004(4)
C48 0.0743(18) 0.0578(16) 0.0322(12) -0.0145(12) 0.0007(12) -0.0163(14)
C49 0.080(2) 0.0708(19) 0.0392(14) -0.0230(14) -0.0025(14) -0.0182(16)
C50 0.105(3) 0.076(2) 0.0377(15) -0.0220(15) -0.0013(15) -0.0307(19)
C51 0.110(3) 0.071(2) 0.0373(15) -0.0239(15) 0.0116(16) -0.0225(19)
C52 0.089(2) 0.0658(18) 0.0341(14) -0.0131(13) 0.0101(14) -0.0114(16)
C53 0.0735(19) 0.0676(19) 0.0350(13) -0.0168(13) 0.0029(13) -0.0139(16)
C54 0.130(3) 0.112(3) 0.056(2) -0.038(2) -0.007(2) -0.045(3)
C55 0.099(3) 0.083(3) 0.0516(19) -0.0201(18) 0.0161(19) -0.005(2)
C56 0.0598(15) 0.0615(16) 0.0382(13) -0.0221(12) 0.0001(11) -0.0134(13)
C57 0.075(2) 0.086(2) 0.0425(15) -0.0268(15) 0.0056(14) -0.0259(18)
C58 0.0706(19) 0.098(3) 0.0616(19) -0.0425(19) 0.0089(15) -0.0306(19)
C59 0.0654(18) 0.099(3) 0.0654(19) -0.0497(19) -0.0072(15) -0.0117(18)
C60 0.0617(16) 0.0651(17) 0.0499(15) -0.0328(14) -0.0122(12) 0.0039(14)
C61 0.0547(14) 0.0599(16) 0.0418(13) -0.0232(12) -0.0048(11) -0.0060(12)
C62 0.099(3) 0.165(5) 0.077(3) -0.054(3) 0.012(2) -0.063(3)
C63 0.077(2) 0.070(2) 0.0573(18) -0.0343(16) -0.0237(16) 0.0082(16)
F1A 0.152(6) 0.056(3) 0.128(5) -0.024(3) 0.032(5) 0.006(3)
F2A 0.085(3) 0.058(3) 0.196(8) 0.024(4) -0.059(4) -0.040(2)
F3A 0.158(7) 0.097(4) 0.116(5) -0.014(4) -0.072(5) 0.006(4)
F4A 0.089(6) 0.173(7) 0.094(4) -0.039(4) 0.045(4) 0.010(5)
F5A 0.064(3) 0.153(8) 0.186(9) -0.094(7) -0.043(6) 0.013(5)
F6A 0.085(4) 0.081(4) 0.161(8) -0.056(4) 0.001(5) 0.017(3)
F7A 0.227(8) 0.161(7) 0.175(8) -0.113(7) -0.023(6) -0.054(6)
F8A 0.226(11) 0.125(6) 0.081(4) -0.063(4) 0.011(6) -0.002(7)
F9A 0.187(8) 0.151(9) 0.150(8) -0.102(7) -0.046(7) 0.050(7)
F10A 0.242(9) 0.187(11) 0.089(7) -0.010(7) -0.096(7) 0.007(8)
F11A 0.252(9) 0.179(9) 0.068(4) 0.001(5) -0.008(6) -0.062(8)
F12A 0.269(14) 0.199(9) 0.066(6) -0.061(6) -0.063(9) -0.004(9)
F13A 0.100(3) 0.232(9) 0.135(5) -0.125(6) -0.014(3) -0.026(5)
F14A 0.144(4) 0.129(4) 0.124(4) -0.087(3) -0.031(3) -0.023(3)
F15A 0.209(8) 0.111(4) 0.114(5) -0.007(4) -0.097(5) -0.026(5)
F16A 0.120(4) 0.196(7) 0.081(3) -0.083(4) 0.021(3) 0.012(5)
F17A 0.096(3) 0.075(2) 0.111(3) 0.002(2) 0.015(2) -0.008(2)
F18A 0.073(2) 0.110(3) 0.161(5) -0.064(3) 0.013(2) -0.019(2)
F19A 0.072(3) 0.218(8) 0.182(8) -0.039(6) 0.001(4) -0.050(4)
F20A 0.183(8) 0.167(6) 0.152(7) -0.095(6) 0.052(6) -0.112(5)
F21A 0.139(6) 0.198(8) 0.065(3) -0.055(4) 0.041(3) -0.102(5)
F22A 0.103(4) 0.098(6) 0.101(5) -0.041(4) -0.061(4) 0.013(3)
F23A 0.107(5) 0.071(3) 0.073(3) -0.019(2) -0.033(3) -0.005(3)
F24A 0.109(6) 0.097(5) 0.051(3) -0.036(4) -0.010(3) 0.023(4)
F1B 0.141(8) 0.085(5) 0.079(4) 0.005(4) 0.021(5) 0.000(5)
F2B 0.053(3) 0.070(4) 0.145(8) 0.017(5) -0.044(4) -0.014(3)
F3B 0.166(8) 0.072(4) 0.148(7) -0.066(5) -0.082(6) 0.040(5)
F4B 0.081(6) 0.154(11) 0.099(6) -0.040(6) -0.030(4) 0.038(7)
F5B 0.108(6) 0.136(9) 0.160(10) -0.111(8) -0.008(7) 0.005(7)
F6B 0.063(4) 0.097(5) 0.149(9) -0.027(5) 0.014(5) -0.005(3)
F7B 0.191(8) 0.185(8) 0.146(7) -0.110(6) 0.001(6) 0.005(7)
F8B 0.224(10) 0.166(9) 0.146(9) -0.115(7) -0.085(8) 0.027(8)
F9B 0.262(12) 0.075(4) 0.124(7) -0.059(4) -0.053(7) 0.031(6)
F10B 0.228(8) 0.246(9) 0.102(5) -0.058(6) -0.090(5) 0.004(7)
F11B 0.268(12) 0.123(5) 0.060(3) 0.019(4) -0.044(6) 0.012(6)
F12B 0.195(8) 0.190(8) 0.044(3) -0.017(4) 0.000(5) -0.007(7)
F13B 0.129(6) 0.152(8) 0.104(7) -0.068(6) -0.048(5) -0.012(6)
F14B 0.188(12) 0.128(7) 0.179(11) -0.033(8) -0.062(9) -0.076(7)
F15B 0.169(9) 0.208(13) 0.062(5) -0.073(7) -0.025(5) -0.002(9)
F16B 0.083(7) 0.118(9) 0.091(7) -0.005(7) 0.052(6) -0.026(7)
F17B 0.138(10) 0.104(7) 0.162(11) -0.072(8) -0.009(8) 0.007(6)
F18B 0.119(9) 0.188(14) 0.097(7) -0.065(8) -0.030(7) 0.037(10)
F19B 0.106(7) 0.215(9) 0.135(9) -0.085(7) 0.056(6) -0.061(6)
F20B 0.125(9) 0.206(12) 0.113(6) -0.065(7) 0.001(6) -0.103(8)
F21B 0.138(9) 0.155(8) 0.159(10) -0.005(7) -0.016(7) -0.094(6)
F22B 0.075(5) 0.073(8) 0.048(5) -0.026(4) -0.019(4) 0.028(4)
F23B 0.115(10) 0.106(9) 0.044(5) -0.005(5) -0.027(6) -0.033(8)
F24B 0.104(11) 0.095(9) 0.055(8) -0.047(8) -0.016(7) 0.029(7)

loop_
_atom_type_symbol
_atom_type_description
_atom_type_scat_dispersion_real
_atom_type_scat_dispersion_imag
_atom_type_scat_source
C C 0.0030 0.0016 'International Tables Vol C Tables 4.2.6.8 and 6.1.1.4'
H H 0.0000 0.0000 'International Tables Vol C Tables 4.2.6.8 and 6.1.1.4'
B B 0.0015 0.0007 'International Tables Vol C Tables 4.2.6.8 and 6.1.1.4'
N N 0.0059 0.0032 'International Tables Vol C Tables 4.2.6.8 and 6.1.1.4'
O O 0.0105 0.0059 'International Tables Vol C Tables 4.2.6.8 and 6.1.1.4'
F F 0.0170 0.0100 'International Tables Vol C Tables 4.2.6.8 and 6.1.1.4'
Ir Ir -1.2566 7.8248 'International Tables Vol C Tables 4.2.6.8 and 6.1.1.4'

loop_
_geom_angle_atom_site_label_1
_geom_angle_atom_site_label_2
_geom_angle_atom_site_label_3
_geom_angle
N2 Ir1 N1 86.54(10)
N2 Ir1 C21 113.31(12)
N1 Ir1 C21 116.00(12)
N2 Ir1 C25 150.07(13)
N1 Ir1 C25 95.94(13)
C21 Ir1 C25 39.57(14)
N2 Ir1 C24 161.23(15)
N1 Ir1 C24 111.06(14)
C21 Ir1 C24 65.74(14)
C25 Ir1 C24 38.58(16)
N2 Ir1 C22 102.41(12)
N1 Ir1 C22 154.88(13)
C21 Ir1 C22 38.91(14)
C25 Ir1 C22 64.72(15)
C24 Ir1 C22 64.46(15)
N2 Ir1 C23 122.89(14)
N1 Ir1 C23 148.64(14)
C21 Ir1 C23 65.28(14)
C25 Ir1 C23 64.60(16)
C24 Ir1 C23 38.60(17)
C22 Ir1 C23 38.20(14)
N2 Ir1 O1 77.74(8)
N1 Ir1 O1 75.47(8)
C21 Ir1 O1 163.60(11)
C25 Ir1 O1 131.81(12)
C24 Ir1 O1 99.77(11)
C22 Ir1 O1 129.14(11)
C23 Ir1 O1 98.72(11)
C1 N1 C5 117.9(3)
C1 N1 Ir1 125.4(2)
C5 N1 Ir1 115.59(18)
N1 C1 C2 122.6(3)
N1 C1 H1 118.7
C2 C1 H1 118.7
C3 C2 C1 120.1(3)
C3 C2 H2 119.9
C1 C2 H2 119.9
C2 C3 C4 119.5(3)
C2 C3 H3 120.2
C4 C3 H3 120.2
C5 C4 C3 116.8(3)
C5 C4 C9 118.9(3)
C3 C4 C9 124.4(3)
N1 C5 C4 122.9(2)
N1 C5 C6 117.3(2)
C4 C5 C6 119.8(3)
C7 C6 O1 123.0(2)
C7 C6 C5 120.3(2)
O1 C6 C5 116.7(2)
C6 C7 C8 120.4(3)
C6 C7 H7 119.8
C8 C7 H7 119.8
C9 C8 C7 120.5(3)
C9 C8 H8 119.8
C7 C8 H8 119.8
O3 C9 C8 125.4(3)
O3 C9 C4 114.5(3)
C8 C9 C4 120.1(3)
C6 O1 C10 114.0(2)
C6 O1 Ir1 109.16(14)
C10 O1 Ir1 109.78(14)
C11 C10 C17 120.5(2)
C11 C10 O1 106.3(2)
C17 C10 O1 105.0(2)
C11 C10 H10 109(2)
C17 C10 H10 109(2)
O1 C10 H10 105(2)
C12 C11 C16 118.5(3)
C12 C11 C10 117.7(3)
C16 C11 C10 123.8(3)
C13 C12 C11 120.9(4)
C13 C12 H12 119.5
C11 C12 H12 119.5
C14 C13 C12 120.3(4)
C14 C13 H13 119.9
C12 C13 H13 119.9
C13 C14 C15 119.5(4)
C13 C14 H14 120.2
C15 C14 H14 120.2
C14 C15 C16 120.8(4)
C14 C15 H15 119.6
C16 C15 H15 119.6
C11 C16 C15 119.9(3)
C11 C16 H16 120.0
C15 C16 H16 120.0
N2 C17 C10 110.3(2)
N2 C17 C18 105.7(2)
C10 C17 C18 118.1(2)
N2 C17 H17 108(3)
C10 C17 H17 108(2)
C18 C17 H17 107(3)
C19 C18 C17 101.9(2)
C19 C18 H18A 111.4
C17 C18 H18A 111.4
C19 C18 H18B 111.4
C17 C18 H18B 111.4
H18A C18 H18B 109.3
C18 C19 C20 105.5(2)
C18 C19 H19A 110.6
C20 C19 H19A 110.6
C18 C19 H19B 110.6
C20 C19 H19B 110.6
H19A C19 H19B 108.8
C20 N2 C17 111.2(2)
C20 N2 Ir1 132.2(2)
C17 N2 Ir1 116.05(17)
O2 C20 N2 126.5(3)
O2 C20 C19 124.4(3)
N2 C20 C19 109.0(3)
C22 C21 C25 107.1(3)
C22 C21 C26 126.3(4)
C25 C21 C26 125.9(4)
C22 C21 Ir1 72.54(19)
C25 C21 Ir1 71.26(18)
C26 C21 Ir1 128.8(3)
C23 C22 C21 108.7(3)
C23 C22 C27 126.3(4)
C21 C22 C27 125.0(4)
C23 C22 Ir1 71.1(2)
C21 C22 Ir1 68.55(18)
C27 C22 Ir1 127.9(3)
C22 C23 C24 108.1(3)
C22 C23 C28 126.5(4)
C24 C23 C28 125.3(4)
C22 C23 Ir1 70.67(19)
C24 C23 Ir1 70.4(2)
C28 C23 Ir1 126.7(3)
C25 C24 C23 107.7(3)
C25 C24 C29 126.2(5)
C23 C24 C29 126.1(5)
C25 C24 Ir1 69.9(2)
C23 C24 Ir1 71.0(2)
C29 C24 Ir1 125.7(3)
C24 C25 C21 108.4(3)
C24 C25 C30 126.2(4)
C21 C25 C30 125.3(4)
C24 C25 Ir1 71.6(2)
C21 C25 Ir1 69.16(19)
C30 C25 Ir1 127.7(3)
C21 C26 H26A 109.5
C21 C26 H26B 109.5
H26A C26 H26B 109.5
C21 C26 H26C 109.5
H26A C26 H26C 109.5
H26B C26 H26C 109.5
C22 C27 H27A 109.5
C22 C27 H27B 109.5
H27A C27 H27B 109.5
C22 C27 H27C 109.5
H27A C27 H27C 109.5
H27B C27 H27C 109.5
C23 C28 H28A 109.5
C23 C28 H28B 109.5
H28A C28 H28B 109.5
C23 C28 H28C 109.5
H28A C28 H28C 109.5
H28B C28 H28C 109.5
C24 C29 H29A 109.5
C24 C29 H29B 109.5
H29A C29 H29B 109.5
C24 C29 H29C 109.5
H29A C29 H29C 109.5
H29B C29 H29C 109.5
C25 C30 H30A 109.5
C25 C30 H30B 109.5
H30A C30 H30B 109.5
C25 C30 H30C 109.5
H30A C30 H30C 109.5
H30B C30 H30C 109.5
C9 O3 C31 118.2(3)
O3 C31 H31A 109.5
O3 C31 H31B 109.5
H31A C31 H31B 109.5
O3 C31 H31C 109.5
H31A C31 H31C 109.5
H31B C31 H31C 109.5
C40 B1 C56 106.6(3)
C40 B1 C32 111.9(3)
C56 B1 C32 109.7(2)
C40 B1 C48 112.1(2)
C56 B1 C48 110.4(3)
C32 B1 C48 106.3(2)
C37 C32 C33 115.4(3)
C37 C32 B1 126.0(3)
C33 C32 B1 118.5(3)
C34 C33 C32 122.0(3)
C34 C33 H33 119.0
C32 C33 H33 119.0
C35 C34 C33 121.5(3)
C35 C34 C38 119.1(3)
C33 C34 C38 119.4(3)
C36 C35 C34 117.9(3)
C36 C35 H35 121.1
C34 C35 H35 121.1
C35 C36 C37 120.7(3)
C35 C36 C39 119.5(3)
C37 C36 C39 119.8(3)
C32 C37 C36 122.5(3)
C32 C37 H37 118.8
C36 C37 H37 118.8
F2A C38 F1A 116.1(7)
F2B C38 F1B 102.0(8)
F2A C38 F3A 103.5(6)
F1A C38 F3A 94.0(6)
F2B C38 F3B 104.7(8)
F1B C38 F3B 107.8(6)
F2B C38 C34 118.0(5)
F2A C38 C34 116.5(4)
F1A C38 C34 114.3(4)
F1B C38 C34 113.8(5)
F3A C38 C34 108.9(4)
F3B C38 C34 109.7(4)
F5B C39 F6B 107.7(9)
F5A C39 F6A 106.3(8)
F5A C39 F4A 110.0(8)
F6A C39 F4A 103.4(7)
F5B C39 F4B 106.9(10)
F6B C39 F4B 101.5(9)
F5A C39 C36 113.3(7)
F5B C39 C36 113.7(9)
F6B C39 C36 114.1(6)
F6A C39 C36 112.5(6)
F4A C39 C36 110.8(6)
F4B C39 C36 112.0(7)
C45 C40 C41 114.8(3)
C45 C40 B1 124.9(3)
C41 C40 B1 120.2(3)
C42 C41 C40 123.8(3)
C42 C41 H41 118.1
C40 C41 H41 118.1
C41 C42 C43 119.5(4)
C41 C42 C46 120.3(4)
C43 C42 C46 120.2(4)
C44 C43 C42 118.3(4)
C44 C43 H43 120.8
C42 C43 H43 120.8
C43 C44 C45 121.7(4)
C43 C44 C47 118.4(5)
C45 C44 C47 119.9(5)
C44 C45 C40 121.9(4)
C44 C45 H45 119.1
C40 C45 H45 119.1
F8B C46 F9B 117.6(12)
F8A C46 F9A 106.7(11)
F8B C46 C42 117.0(8)
F8A C46 C42 119.4(7)
F9B C46 C42 113.1(7)
F9A C46 C42 117.8(9)
F8A C46 F7A 96.9(10)
F9A C46 F7A 105.1(9)
C42 C46 F7A 108.1(7)
F8B C46 F7B 95.5(10)
F9B C46 F7B 106.0(10)
C42 C46 F7B 104.2(6)
F12A C47 F10A 114.7(14)
F11B C47 F12B 113.9(11)
F12A C47 C44 117.8(11)
F11B C47 C44 115.4(8)
F10A C47 C44 115.3(10)
F12B C47 C44 111.6(9)
F11B C47 F10B 109.4(12)
F12B C47 F10B 99.7(10)
C44 C47 F10B 105.3(7)
F12A C47 F11A 95.3(13)
F10A C47 F11A 109.8(11)
C44 C47 F11A 100.3(7)
C53 C48 C49 115.6(3)
C53 C48 B1 124.7(3)
C49 C48 B1 119.6(3)
C50 C49 C48 122.0(4)
C50 C49 H49 119.0
C48 C49 H49 119.0
C51 C50 C49 120.3(4)
C51 C50 C54 120.3(4)
C49 C50 C54 119.4(4)
C52 C51 C50 119.1(3)
C52 C51 H51 120.5
C50 C51 H51 120.5
C51 C52 C53 120.8(4)
C51 C52 C55 120.7(4)
C53 C52 C55 118.6(4)
C48 C53 C52 122.1(4)
C48 C53 H53 118.9
C52 C53 H53 118.9
F14B C54 F15B 113.8(15)
F15A C54 F13A 112.1(9)
F15A C54 F14A 103.4(6)
F13A C54 F14A 104.4(6)
F14B C54 C50 119.5(9)
F15A C54 C50 112.3(6)
F15B C54 C50 118.4(12)
F13A C54 C50 114.2(4)
F14A C54 C50 109.7(5)
F14B C54 F13B 93.7(12)
F15B C54 F13B 91.5(11)
C50 C54 F13B 112.9(5)
F18B C55 F16B 128.6(17)
F16A C55 F17A 108.3(6)
F16A C55 F18A 102.6(5)
F17A C55 F18A 102.2(6)
F18B C55 C52 115.9(10)
F16B C55 C52 110.8(11)
F16A C55 C52 114.6(6)
F17A C55 C52 114.1(4)
F18A C55 C52 113.6(4)
F18B C55 F17B 97.7(15)
F16B C55 F17B 95.2(13)
C52 C55 F17B 99.0(8)
C61 C56 C57 115.0(3)
C61 C56 B1 124.8(3)
C57 C56 B1 120.2(3)
C58 C57 C56 122.9(3)
C58 C57 H57 118.5
C56 C57 H57 118.5
C59 C58 C57 120.8(3)
C59 C58 C62 117.9(4)
C57 C58 C62 121.3(4)
C60 C59 C58 117.7(3)
C60 C59 H59 121.1
C58 C59 H59 121.1
C59 C60 C61 121.5(3)
C59 C60 C63 119.9(3)
C61 C60 C63 118.6(3)
C60 C61 C56 122.1(3)
C60 C61 H61 119.0
C56 C61 H61 119.0
F21A C62 F19A 110.2(8)
F20B C62 F21B 107.6(12)
F21A C62 F20A 101.3(8)
F19A C62 F20A 101.3(8)
F20B C62 F19B 109.0(12)
F21B C62 F19B 104.6(11)
F20B C62 C58 117.9(7)
F21A C62 C58 117.5(6)
F19A C62 C58 114.5(7)
F21B C62 C58 110.4(8)
F20A C62 C58 109.9(5)
F19B C62 C58 106.5(7)
F24A C63 F23A 107.8(6)
F22B C63 F23B 109.4(13)
F24A C63 F22A 106.3(9)
F23A C63 F22A 105.8(6)
F22B C63 F24B 101.9(16)
F23B C63 F24B 105.1(14)
F24A C63 C60 114.7(7)
F23A C63 C60 112.6(5)
F22B C63 C60 117.8(8)
F23B C63 C60 113.9(7)
F22A C63 C60 109.1(7)
F24B C63 C60 107.3(14)

loop_
_geom_bond_atom_site_label_1
_geom_bond_atom_site_label_2
_geom_bond_distance
Ir1 N2 2.044(2)
Ir1 N1 2.102(2)
Ir1 C21 2.109(3)
Ir1 C25 2.137(4)
Ir1 C24 2.159(4)
Ir1 C22 2.161(4)
Ir1 C23 2.167(4)
Ir1 O1 2.2579(19)
N1 C1 1.328(4)
N1 C5 1.370(3)
C1 C2 1.398(5)
C1 H1 0.9300
C2 C3 1.353(6)
C2 H2 0.9300
C3 C4 1.421(4)
C3 H3 0.9300
C4 C5 1.405(4)
C4 C9 1.423(4)
C5 C6 1.410(3)
C6 C7 1.362(4)
C6 O1 1.405(3)
C7 C8 1.412(4)
C7 H7 0.9300
C8 C9 1.367(5)
C8 H8 0.9300
C9 O3 1.351(4)
O1 C10 1.525(3)
C10 C11 1.501(4)
C10 C17 1.512(4)
C10 H10 0.89(4)
C11 C12 1.383(4)
C11 C16 1.382(5)
C12 C13 1.379(5)
C12 H12 0.9300
C13 C14 1.365(7)
C13 H13 0.9300
C14 C15 1.370(6)
C14 H14 0.9300
C15 C16 1.389(5)
C15 H15 0.9300
C16 H16 0.9300
C17 N2 1.475(4)
C17 C18 1.535(4)
C17 H17 0.91(4)
C18 C19 1.523(5)
C18 H18A 0.9700
C18 H18B 0.9700
C19 C20 1.528(5)
C19 H19A 0.9700
C19 H19B 0.9700
N2 C20 1.340(4)
O2 C20 1.230(4)
C21 C22 1.423(5)
C21 C25 1.438(5)
C21 C26 1.503(5)
C22 C23 1.416(5)
C22 C27 1.491(6)
C23 C24 1.430(6)
C23 C28 1.502(6)
C24 C25 1.419(6)
C24 C29 1.509(6)
C25 C30 1.515(6)
C26 H26A 0.9600
C26 H26B 0.9600
C26 H26C 0.9600
C27 H27A 0.9600
C27 H27B 0.9600
C27 H27C 0.9600
C28 H28A 0.9600
C28 H28B 0.9600
C28 H28C 0.9600
C29 H29A 0.9600
C29 H29B 0.9600
C29 H29C 0.9600
C30 H30A 0.9600
C30 H30B 0.9600
C30 H30C 0.9600
O3 C31 1.419(5)
C31 H31A 0.9600
C31 H31B 0.9600
C31 H31C 0.9600
B1 C40 1.631(5)
B1 C56 1.641(5)
B1 C32 1.644(4)
B1 C48 1.647(4)
C32 C37 1.389(4)
C32 C33 1.401(4)
C33 C34 1.384(4)
C33 H33 0.9300
C34 C35 1.377(5)
C34 C38 1.487(5)
C35 C36 1.376(5)
C35 H35 0.9300
C36 C37 1.399(5)
C36 C39 1.499(5)
C37 H37 0.9300
C38 F2B 1.210(7)
C38 F2A 1.215(6)
C38 F1A 1.332(7)
C38 F1B 1.356(8)
C38 F3A 1.391(7)
C38 F3B 1.415(8)
C39 F5A 1.271(13)
C39 F5B 1.257(15)
C39 F6B 1.308(12)
C39 F6A 1.336(11)
C39 F4A 1.341(9)
C39 F4B 1.365(14)
C40 C45 1.398(4)
C40 C41 1.400(5)
C41 C42 1.372(5)
C41 H41 0.9300
C42 C43 1.394(6)
C42 C46 1.480(7)
C43 C44 1.364(7)
C43 H43 0.9300
C44 C45 1.381(6)
C44 C47 1.529(6)
C45 H45 0.9300
C46 F8B 1.210(13)
C46 F8A 1.260(13)
C46 F9B 1.274(12)
C46 F9A 1.288(14)
C46 F7A 1.497(13)
C46 F7B 1.550(14)
C47 F12A 1.18(2)
C47 F11B 1.225(13)
C47 F10A 1.251(18)
C47 F12B 1.299(16)
C47 F10B 1.556(15)
C47 F11A 1.645(18)
C48 C53 1.396(5)
C48 C49 1.396(5)
C49 C50 1.394(5)
C49 H49 0.9300
C50 C51 1.386(6)
C50 C54 1.484(6)
C51 C52 1.350(6)
C51 H51 0.9300
C52 C53 1.402(5)
C52 C55 1.505(6)
C53 H53 0.9300
C54 F14B 1.233(14)
C54 F15A 1.268(9)
C54 F15B 1.270(15)
C54 F13A 1.276(8)
C54 F14A 1.379(7)
C54 F13B 1.525(15)
C55 F18B 1.114(19)
C55 F16B 1.162(14)
C55 F16A 1.311(7)
C55 F17A 1.314(7)
C55 F18A 1.382(7)
C55 F17B 1.529(17)
C56 C61 1.396(4)
C56 C57 1.400(4)
C57 C58 1.377(5)
C57 H57 0.9300
C58 C59 1.377(6)
C58 C62 1.490(6)
C59 C60 1.378(5)
C59 H59 0.9300
C60 C61 1.384(4)
C60 C63 1.504(5)
C61 H61 0.9300
C62 F20B 1.203(12)
C62 F21A 1.257(10)
C62 F19A 1.324(10)
C62 F21B 1.320(16)
C62 F20A 1.408(10)
C62 F19B 1.415(15)
C63 F24A 1.303(14)
C63 F23A 1.322(9)
C63 F22B 1.351(19)
C63 F23B 1.350(17)
C63 F22A 1.353(11)
C63 F24B 1.37(3)

loop_
_geom_torsion_atom_site_label_1
_geom_torsion_atom_site_label_2
_geom_torsion_atom_site_label_3
_geom_torsion_atom_site_label_4
_geom_torsion
C5 N1 C1 C2 -1.9(5)
Ir1 N1 C1 C2 165.4(3)
N1 C1 C2 C3 -2.3(7)
C1 C2 C3 C4 2.9(7)
C2 C3 C4 C5 0.5(6)
C2 C3 C4 C9 -179.3(4)
C1 N1 C5 C4 5.5(4)
Ir1 N1 C5 C4 -163.0(2)
C1 N1 C5 C6 -175.2(3)
Ir1 N1 C5 C6 16.3(3)
C3 C4 C5 N1 -4.8(5)
C9 C4 C5 N1 175.0(3)
C3 C4 C5 C6 175.9(3)
C9 C4 C5 C6 -4.2(4)
N1 C5 C6 C7 -176.4(3)
C4 C5 C6 C7 2.9(4)
N1 C5 C6 O1 3.2(4)
C4 C5 C6 O1 -177.5(3)
O1 C6 C7 C8 -179.1(3)
C5 C6 C7 C8 0.4(4)
C6 C7 C8 C9 -2.3(5)
C7 C8 C9 O3 -179.7(3)
C7 C8 C9 C4 0.8(5)
C5 C4 C9 O3 -177.1(3)
C3 C4 C9 O3 2.7(5)
C5 C4 C9 C8 2.4(5)
C3 C4 C9 C8 -177.8(4)
C7 C6 O1 C10 -76.1(3)
C5 C6 O1 C10 104.3(3)
C7 C6 O1 Ir1 160.7(2)
C5 C6 O1 Ir1 -18.9(3)
C6 O1 C10 C11 147.3(2)
Ir1 O1 C10 C11 -89.9(2)
C6 O1 C10 C17 -83.9(2)
Ir1 O1 C10 C17 38.9(2)
C17 C10 C11 C12 160.3(3)
O1 C10 C11 C12 -80.6(3)
C17 C10 C11 C16 -19.1(5)
O1 C10 C11 C16 100.0(4)
C16 C11 C12 C13 -1.2(6)
C10 C11 C12 C13 179.4(4)
C11 C12 C13 C14 1.6(7)
C12 C13 C14 C15 -0.3(8)
C13 C14 C15 C16 -1.5(8)
C12 C11 C16 C15 -0.6(6)
C10 C11 C16 C15 178.8(4)
C14 C15 C16 C11 2.0(7)
C11 C10 C17 N2 69.7(3)
O1 C10 C17 N2 -50.0(3)
C11 C10 C17 C18 -51.9(4)
O1 C10 C17 C18 -171.7(2)
N2 C17 C18 C19 25.4(3)
C10 C17 C18 C19 149.4(3)
C17 C18 C19 C20 -22.8(3)
C10 C17 N2 C20 -148.1(2)
C18 C17 N2 C20 -19.4(3)
C10 C17 N2 Ir1 39.4(3)
C18 C17 N2 Ir1 168.15(17)
C17 N2 C20 O2 -173.6(3)
Ir1 N2 C20 O2 -2.7(5)
C17 N2 C20 C19 4.3(3)
Ir1 N2 C20 C19 175.2(2)
C18 C19 C20 O2 -169.5(3)
C18 C19 C20 N2 12.5(3)
C25 C21 C22 C23 -3.3(4)
C26 C21 C22 C23 -174.2(3)
Ir1 C21 C22 C23 60.0(3)
C25 C21 C22 C27 174.7(4)
C26 C21 C22 C27 3.8(6)
Ir1 C21 C22 C27 -122.0(4)
C25 C21 C22 Ir1 -63.3(2)
C26 C21 C22 Ir1 125.8(4)
C21 C22 C23 C24 2.3(4)
C27 C22 C23 C24 -175.6(4)
Ir1 C22 C23 C24 60.7(2)
C21 C22 C23 C28 179.7(3)
C27 C22 C23 C28 1.8(6)
Ir1 C22 C23 C28 -121.8(4)
C21 C22 C23 Ir1 -58.4(2)
C27 C22 C23 Ir1 123.6(4)
C22 C23 C24 C25 -0.4(4)
C28 C23 C24 C25 -177.8(4)
Ir1 C23 C24 C25 60.6(3)
C22 C23 C24 C29 178.3(4)
C28 C23 C24 C29 0.8(6)
Ir1 C23 C24 C29 -120.8(4)
C22 C23 C24 Ir1 -60.9(2)
C28 C23 C24 Ir1 121.6(4)
C23 C24 C25 C21 -1.7(4)
C29 C24 C25 C21 179.7(4)
Ir1 C24 C25 C21 59.6(2)
C23 C24 C25 C30 175.0(4)
C29 C24 C25 C30 -3.7(6)
Ir1 C24 C25 C30 -123.7(4)
C23 C24 C25 Ir1 -61.3(2)
C29 C24 C25 Ir1 120.1(4)
C22 C21 C25 C24 3.1(4)
C26 C21 C25 C24 174.0(3)
Ir1 C21 C25 C24 -61.1(3)
C22 C21 C25 C30 -173.6(4)
C26 C21 C25 C30 -2.7(6)
Ir1 C21 C25 C30 122.2(4)
C22 C21 C25 Ir1 64.2(2)
C26 C21 C25 Ir1 -124.9(4)
C8 C9 O3 C31 -4.8(6)
C4 C9 O3 C31 174.8(4)
C40 B1 C32 C37 6.4(4)
C56 B1 C32 C37 -111.7(3)
C48 B1 C32 C37 129.0(3)
C40 B1 C32 C33 -176.8(3)
C56 B1 C32 C33 65.2(3)
C48 B1 C32 C33 -54.1(3)
C37 C32 C33 C34 2.0(4)
B1 C32 C33 C34 -175.2(3)
C32 C33 C34 C35 -1.3(5)
C32 C33 C34 C38 177.7(3)
C33 C34 C35 C36 -0.2(5)
C38 C34 C35 C36 -179.2(3)
C34 C35 C36 C37 0.8(5)
C34 C35 C36 C39 -177.0(3)
C33 C32 C37 C36 -1.4(4)
B1 C32 C37 C36 175.6(3)
C35 C36 C37 C32 0.1(5)
C39 C36 C37 C32 177.8(3)
C35 C34 C38 F2B 145.9(9)
C33 C34 C38 F2B -33.1(10)
C35 C34 C38 F2A -25.9(9)
C33 C34 C38 F2A 155.1(7)
C35 C34 C38 F1A -165.7(7)
C33 C34 C38 F1A 15.2(8)
C35 C34 C38 F1B 26.4(9)
C33 C34 C38 F1B -152.6(8)
C35 C34 C38 F3A 90.6(6)
C33 C34 C38 F3A -88.4(6)
C35 C34 C38 F3B -94.4(7)
C33 C34 C38 F3B 86.6(7)
C35 C36 C39 F5A 88.4(11)
C37 C36 C39 F5A -89.4(11)
C35 C36 C39 F5B -119.9(13)
C37 C36 C39 F5B 62.3(13)
C35 C36 C39 F6B 4.1(14)
C37 C36 C39 F6B -173.7(13)
C35 C36 C39 F6A -150.9(9)
C37 C36 C39 F6A 31.3(10)
C35 C36 C39 F4A -35.8(12)
C37 C36 C39 F4A 146.5(12)
C35 C36 C39 F4B 118.8(13)
C37 C36 C39 F4B -59.0(13)
C56 B1 C40 C45 -124.3(4)
C32 B1 C40 C45 115.8(4)
C48 B1 C40 C45 -3.5(5)
C56 B1 C40 C41 53.3(4)
C32 B1 C40 C41 -66.5(4)
C48 B1 C40 C41 174.2(3)
C45 C40 C41 C42 -0.9(7)
B1 C40 C41 C42 -178.8(4)
C40 C41 C42 C43 0.0(8)
C40 C41 C42 C46 177.6(6)
C41 C42 C43 C44 0.5(9)
C46 C42 C43 C44 -177.1(7)
C42 C43 C44 C45 -0.1(10)
C42 C43 C44 C47 -179.3(7)
C43 C44 C45 C40 -0.9(9)
C47 C44 C45 C40 178.3(7)
C41 C40 C45 C44 1.4(7)
B1 C40 C45 C44 179.2(5)
C41 C42 C46 F8B -31.5(15)
C43 C42 C46 F8B 146.1(12)
C41 C42 C46 F8A 12.0(15)
C43 C42 C46 F8A -170.5(12)
C41 C42 C46 F9B -173.0(11)
C43 C42 C46 F9B 4.6(14)
C41 C42 C46 F9A 143.9(10)
C43 C42 C46 F9A -38.5(14)
C41 C42 C46 F7A -97.3(8)
C43 C42 C46 F7A 80.3(9)
C41 C42 C46 F7B 72.4(9)
C43 C42 C46 F7B -110.1(8)
C43 C44 C47 F12A 179.9(15)
C45 C44 C47 F12A 0.7(19)
C43 C44 C47 F11B -12.4(16)
C45 C44 C47 F11B 168.4(12)
C43 C44 C47 F10A 39.5(16)
C45 C44 C47 F10A -139.7(13)
C43 C44 C47 F12B -144.5(11)
C45 C44 C47 F12B 36.3(14)
C43 C44 C47 F10B 108.3(9)
C45 C44 C47 F10B -70.9(10)
C43 C44 C47 F11A -78.4(10)
C45 C44 C47 F11A 102.4(9)
C40 B1 C48 C53 -116.2(3)
C56 B1 C48 C53 2.5(4)
C32 B1 C48 C53 121.4(3)
C40 B1 C48 C49 65.9(4)
C56 B1 C48 C49 -175.5(3)
C32 B1 C48 C49 -56.6(4)
C53 C48 C49 C50 1.5(5)
B1 C48 C49 C50 179.7(3)
C48 C49 C50 C51 -0.6(5)
C48 C49 C50 C54 177.5(4)
C49 C50 C51 C52 -1.0(5)
C54 C50 C51 C52 -179.0(4)
C50 C51 C52 C53 1.5(5)
C50 C51 C52 C55 -179.3(3)
C49 C48 C53 C52 -1.0(5)
B1 C48 C53 C52 -179.1(3)
C51 C52 C53 C48 -0.5(5)
C55 C52 C53 C48 -179.7(3)
C51 C50 C54 F14B -95.7(15)
C49 C50 C54 F14B 86.2(15)
C51 C50 C54 F15A 83.9(8)
C49 C50 C54 F15A -94.2(8)
C51 C50 C54 F15B 50.6(13)
C49 C50 C54 F15B -127.4(12)
C51 C50 C54 F13A -147.1(7)
C49 C50 C54 F13A 34.8(9)
C51 C50 C54 F14A -30.4(6)
C49 C50 C54 F14A 151.5(4)
C51 C50 C54 F13B 155.7(7)
C49 C50 C54 F13B -22.4(8)
C51 C52 C55 F18B 138.7(17)
C53 C52 C55 F18B -42.0(17)
C51 C52 C55 F16B -63.6(14)
C53 C52 C55 F16B 115.7(14)
C51 C52 C55 F16A -27.1(7)
C53 C52 C55 F16A 152.2(6)
C51 C52 C55 F17A 98.7(6)
C53 C52 C55 F17A -82.0(7)
C51 C52 C55 F18A -144.6(4)
C53 C52 C55 F18A 34.6(5)
C51 C52 C55 F17B 35.6(9)
C53 C52 C55 F17B -145.2(9)
C40 B1 C56 C61 -123.8(3)
C32 B1 C56 C61 -2.5(4)
C48 B1 C56 C61 114.2(3)
C40 B1 C56 C57 55.4(4)
C32 B1 C56 C57 176.7(3)
C48 B1 C56 C57 -66.6(4)
C61 C56 C57 C58 -1.6(5)
B1 C56 C57 C58 179.2(4)
C56 C57 C58 C59 -0.2(6)
C56 C57 C58 C62 -178.9(5)
C57 C58 C59 C60 1.5(6)
C62 C58 C59 C60 -179.8(4)
C58 C59 C60 C61 -0.9(5)
C58 C59 C60 C63 176.9(3)
C59 C60 C61 C56 -1.0(5)
C63 C60 C61 C56 -178.8(3)
C57 C56 C61 C60 2.1(5)
B1 C56 C61 C60 -178.6(3)
C59 C58 C62 F20B 23.2(17)
C57 C58 C62 F20B -158.1(15)
C59 C58 C62 F21A -170.7(9)
C57 C58 C62 F21A 8.1(11)
C59 C58 C62 F19A -39.1(11)
C57 C58 C62 F19A 139.7(9)
C59 C58 C62 F21B 147.4(13)
C57 C58 C62 F21B -33.9(14)
C59 C58 C62 F20A 74.2(10)
C57 C58 C62 F20A -107.0(9)
C59 C58 C62 F19B -99.6(10)
C57 C58 C62 F19B 79.1(11)
C59 C60 C63 F24A -100.9(10)
C61 C60 C63 F24A 77.0(10)
C59 C60 C63 F23A 135.3(8)
C61 C60 C63 F23A -46.8(8)
C59 C60 C63 F22B 32.4(13)
C61 C60 C63 F22B -149.7(12)
C59 C60 C63 F23B 162(2)
C61 C60 C63 F23B -20(2)
C59 C60 C63 F22A 18.2(8)
C61 C60 C63 F22A -163.9(7)
C59 C60 C63 F24B -81.7(16)
C61 C60 C63 F24B 96.2(16)
